data_7250465
loop_
_publ_author_name
'Jemai, Mahdi'
'Barcel\'o-Oliver, Miquel'
'Marouani, Houda'
'Roisnel, Thierry'
'Frontera, Antonio'
'Prohens, Rafel'

_publ_section_title
;
 Structural and computational analysis of H-bond mediated
 anion&#x22EF;anion interactions in new salts of fumaric and maleic acids
;
_journal_issue 27
_journal_name_full CrystEngComm
_journal_page_first 4686
_journal_page_last 4698
_journal_paper_doi 10.1039/D5CE00380F
_journal_volume 27
_journal_year 2025
_chemical_formula_moiety 'C15 H18 N, 2(C2 H1.5 O2)'
_chemical_formula_sum 'C19 H21 N O4'
_chemical_formula_weight 327.37
_space_group_crystal_system triclinic
_space_group_IT_number 2
_space_group_name_Hall '-P 1'
_space_group_name_H-M_alt 'P -1'
_atom_sites_solution_hydrogens mixed
_atom_sites_solution_primary dual
_audit_creation_date 2025-02-26
_audit_creation_method
;
Olex2 1.5
(compiled 2024.01.12 svn.r2f8d729c for OlexSys, GUI svn.r6928)
;
_audit_update_record
;
2025-04-01 deposited with the CCDC.	2025-05-28 downloaded from the CCDC.
;
_cell_angle_alpha 76.150(5)
_cell_angle_beta 75.668(5)
_cell_angle_gamma 72.689(5)
_cell_formula_units_Z 2
_cell_length_a 7.9935(7)
_cell_length_b 10.9224(10)
_cell_length_c 11.3553(10)
_cell_measurement_reflns_used 6343
_cell_measurement_temperature 100.00
_cell_measurement_theta_max 68.07
_cell_measurement_theta_min 4.08
_cell_volume 902.21(14)
_computing_cell_refinement 'Bruker Apex6, 2024'
_computing_data_collection 'Bruker Apex6, 2024'
_computing_data_reduction 'SAINT v8.40A (Bruker, 2019)'
_computing_molecular_graphics 'Olex2 1.5 (Dolomanov et al., 2009)'
_computing_publication_material 'Olex2 1.5 (Dolomanov et al., 2009)'
_computing_structure_refinement 'SHELXL 2019/3 (Sheldrick, 2015)'
_computing_structure_solution 'XT  (Sheldrick, 2015)'
_diffrn_ambient_temperature 100.00
_diffrn_measured_fraction_theta_full 0.985
_diffrn_measured_fraction_theta_max 0.984
_diffrn_measurement_device_type 'Bruker D8 Venture'
_diffrn_measurement_method '\f and \w scans'
_diffrn_radiation_monochromator multilayer
_diffrn_radiation_type CuK\a
_diffrn_radiation_wavelength 1.54178
_diffrn_reflns_av_unetI/netI 0.0897
_diffrn_reflns_Laue_measured_fraction_full 0.985
_diffrn_reflns_Laue_measured_fraction_max 0.984
_diffrn_reflns_limit_h_max 9
_diffrn_reflns_limit_h_min -9
_diffrn_reflns_limit_k_max 12
_diffrn_reflns_limit_k_min -13
_diffrn_reflns_limit_l_max 13
_diffrn_reflns_limit_l_min -13
_diffrn_reflns_number 12640
_diffrn_reflns_point_group_measured_fraction_full 0.985
_diffrn_reflns_point_group_measured_fraction_max 0.984
_diffrn_reflns_theta_full 67.679
_diffrn_reflns_theta_max 68.096
_diffrn_reflns_theta_min 4.084
_diffrn_source 'high brilliance microfocus sealed tube'
_diffrn_source_current 1.2
_diffrn_source_power 0.06
_diffrn_source_voltage 50.0
_diffrn_standards_number 0
_exptl_absorpt_coefficient_mu 0.690
_exptl_absorpt_correction_T_max 0.7530
_exptl_absorpt_correction_T_min 0.5702
_exptl_absorpt_correction_type multi-scan
_exptl_absorpt_process_details
;
SADABS-2016/2 (Bruker,2016) was used for absorption correction.
wR2(int) was 0.1198 before and 0.0816 after correction.
The Ratio of minimum to maximum transmission is 0.7572.
The \l/2 correction factor is Not present.
;
_exptl_crystal_colour colourless
_exptl_crystal_colour_primary colourless
_exptl_crystal_density_diffrn 1.205
_exptl_crystal_description plate
_exptl_crystal_F_000 348
_exptl_crystal_size_max 0.23
_exptl_crystal_size_mid 0.21
_exptl_crystal_size_min 0.07
_refine_diff_density_max 0.676
_refine_diff_density_min -0.614
_refine_diff_density_rms 0.117
_refine_ls_extinction_method none
_refine_ls_goodness_of_fit_ref 1.069
_refine_ls_hydrogen_treatment mixed
_refine_ls_matrix_type full
_refine_ls_number_parameters 274
_refine_ls_number_reflns 12640
_refine_ls_number_restraints 496
_refine_ls_restrained_S_all 1.050
_refine_ls_R_factor_all 0.1099
_refine_ls_R_factor_gt 0.0908
_refine_ls_shift/su_max 0.001
_refine_ls_shift/su_mean 0.000
_refine_ls_structure_factor_coef Fsqd
_refine_ls_weighting_details 'w=1/[\s^2^(Fo^2^)+(0.1329P)^2^+0.9044P] where P=(Fo^2^+2Fc^2^)/3'
_refine_ls_weighting_scheme calc
_refine_ls_wR_factor_gt 0.2727
_refine_ls_wR_factor_ref 0.2846
_reflns_Friedel_coverage 0.000
_reflns_number_gt 10052
_reflns_number_total 12640
_reflns_threshold_expression 'I > 2\s(I)'
_cod_data_source_file d5ce00380f2.cif
_cod_data_source_block 1_CCDC2
_cod_depositor_comments 'Adding full bibliography for 7250461--7250466.cif.'
_cod_database_code 7250465
_shelx_shelxl_version_number 2019/3
_shelx_space_group_comment
;
The symmetry employed for this shelxl refinement is uniquely defined
by the following loop, which should always be used as a source of
symmetry information in preference to the above space-group names.
They are only intended as comments.
;
_shelx_estimated_absorpt_t_max 0.953
_shelx_estimated_absorpt_t_min 0.858
_olex2_refinement_description
;
1. Twinned data refinement
 Scales: 0.524(12)
 0.476(12)
2. Fixed Uiso
 At 1.2 times of:
  All C(H) groups, All C(H,H) groups
3. Restrained distances
 N8-H8B = N8-H8A
 0.93 with sigma of 0.02
 C11-C12' \\sim C11-C12
 with sigma of 0.02
 C11-C16' \\sim C11-C16
 with sigma of 0.02
 C13'-C12' \\sim C13-C12
 with sigma of 0.02
 C13'-C14' \\sim C13-C14
 with sigma of 0.02
 C16'-C15' \\sim C16-C15
 with sigma of 0.02
 C14'-C15' \\sim C14-C15
 with sigma of 0.02
 C11-C13' \\sim C11-C13
 with sigma of 0.04
 C11-C15' \\sim C11-C15
 with sigma of 0.04
 C13'-C15' \\sim C13-C15
 with sigma of 0.04
 C12'-C14' \\sim C12-C14
 with sigma of 0.04
 C16'-C14' \\sim C16-C14
 with sigma of 0.04
4. Uiso/Uaniso restraints and constraints
C10 \\sim C11 \\sim C12' \\sim C13' \\sim C14' \\sim C15' \\sim C16' \\sim C12
\\sim C13 \\sim C14 \\sim C15 \\sim C16: within 5A with sigma of 0.002 and
sigma for terminal atoms of 0.004 within 5A
5. Rigid body (RIGU) restrains
 C10, C11, C12', C13', C14', C15', C16'
 with sigma for 1-2 distances of 0.001 and sigma for 1-3 distances of 0.002
 C10, C11, C12, C13, C14, C15, C16
 with sigma for 1-2 distances of 0.001 and sigma for 1-3 distances of 0.002
6. Others
 Sof(C12)=Sof(H12)=Sof(C13)=Sof(H13)=Sof(C14)=Sof(H14)=Sof(C15)=Sof(H15)=
 Sof(C16)=Sof(H16)=1-FVAR(1)
 Sof(C12')=Sof(H12')=Sof(C13')=Sof(H13')=Sof(C14')=Sof(H14')=Sof(C15')=
 Sof(H15')=Sof(C16')=Sof(H16')=FVAR(1)
7.a Secondary CH2 refined with riding coordinates:
 C7(H7A,H7B), C9(H9A,H9B), C10(H10A,H10B)
7.b Aromatic/amide H refined with riding coordinates:
 C1(H1), C2(H2), C3(H3), C4(H4), C5(H5), C12'(H12'), C13'(H13'), C14'(H14'),
 C15'(H15'), C16'(H16'), C12(H12), C13(H13), C14(H14), C15(H15), C16(H16),
 C8A(H8AA), C4A(H4A)
;
_olex2_exptl_crystal_mounting_method 'cryoloop, covered with Parabar 10320 (formerly known as Paratone)'
_olex2_submission_special_instructions 'No special instructions were received'

loop_
_space_group_symop_operation_xyz
'x, y, z'
'-x, -y, -z'

loop_
_atom_site_label
_atom_site_type_symbol
_atom_site_fract_x
_atom_site_fract_y
_atom_site_fract_z
_atom_site_U_iso_or_equiv
_atom_site_adp_type
_atom_site_occupancy
_atom_site_site_symmetry_order
_atom_site_calc_flag
_atom_site_refinement_flags_posn
_atom_site_refinement_flags_adp
_atom_site_refinement_flags_occupancy
_atom_site_disorder_assembly
_atom_site_disorder_group
C1 C 0.2822(6) 0.5546(4) 0.8967(4) 0.0393(10) Uani 1 1 d . . . . .
H1 H 0.313702 0.595798 0.813612 0.047 Uiso 1 1 calc R U . . .
C2 C 0.1408(6) 0.6208(5) 0.9769(4) 0.0423(11) Uani 1 1 d . . . . .
H2 H 0.076461 0.706872 0.948236 0.051 Uiso 1 1 calc R U . . .
C3 C 0.0947(6) 0.5620(5) 1.0964(4) 0.0448(12) Uani 1 1 d . . . . .
H3 H -0.001358 0.607580 1.150704 0.054 Uiso 1 1 calc R U . . .
C4 C 0.1864(7) 0.4374(5) 1.1386(4) 0.0465(12) Uani 1 1 d . . . . .
H4 H 0.153559 0.396814 1.221759 0.056 Uiso 1 1 calc R U . . .
C5 C 0.3284(6) 0.3704(5) 1.0586(4) 0.0400(10) Uani 1 1 d . . . . .
H5 H 0.391878 0.284168 1.087584 0.048 Uiso 1 1 calc R U . . .
C6 C 0.3766(5) 0.4295(4) 0.9377(4) 0.0319(9) Uani 1 1 d . . . . .
C7 C 0.5277(5) 0.3563(4) 0.8511(4) 0.0336(9) Uani 1 1 d . . . . .
H7A H 0.589105 0.418246 0.790501 0.040 Uiso 1 1 calc R U . . .
H7B H 0.615474 0.293229 0.898632 0.040 Uiso 1 1 calc R U . . .
N8 N 0.4570(4) 0.2850(3) 0.7842(3) 0.0306(8) Uani 1 1 d D . . . .
H8A H 0.409(6) 0.224(4) 0.841(4) 0.033(11) Uiso 1 1 d D . . . .
H8B H 0.384(7) 0.342(5) 0.730(5) 0.066(17) Uiso 1 1 d D . . . .
C9 C 0.5994(5) 0.2038(4) 0.7011(4) 0.0350(10) Uani 1 1 d . . . . .
H9A H 0.683357 0.138210 0.749951 0.042 Uiso 1 1 calc R U . . .
H9B H 0.667368 0.260028 0.638005 0.042 Uiso 1 1 calc R U . . .
C10 C 0.5155(7) 0.1357(5) 0.6381(5) 0.0515(9) Uani 1 1 d . U . . .
H10A H 0.460104 0.071784 0.700758 0.062 Uiso 1 1 calc R U . . .
H10B H 0.420197 0.200731 0.598588 0.062 Uiso 1 1 calc R U . . .
C11 C 0.6521(7) 0.0662(5) 0.5414(5) 0.0503(9) Uani 1 1 d D U . . .
C12' C 0.737(4) -0.060(2) 0.593(2) 0.0520(11) Uani 0.254(13) 1 d D U P A 1
H12' H 0.709449 -0.088579 0.680095 0.062 Uiso 0.254(13) 1 calc R U P A 1
C13' C 0.863(3) -0.144(2) 0.517(3) 0.0522(11) Uani 0.254(13) 1 d D U P A 1
H13' H 0.914205 -0.231441 0.552243 0.063 Uiso 0.254(13) 1 calc R U P A 1
C14' C 0.909(3) -0.100(3) 0.395(3) 0.0517(11) Uani 0.254(13) 1 d D U P A 1
H14' H 1.000523 -0.155303 0.346667 0.062 Uiso 0.254(13) 1 calc R U P A 1
C15' C 0.829(4) 0.021(3) 0.340(2) 0.0518(11) Uani 0.254(13) 1 d D U P A 1
H15' H 0.855862 0.047513 0.252842 0.062 Uiso 0.254(13) 1 calc R U P A 1
C16' C 0.705(4) 0.107(3) 0.415(2) 0.0522(11) Uani 0.254(13) 1 d D U P A 1
H16' H 0.657131 0.194555 0.379077 0.063 Uiso 0.254(13) 1 calc R U P A 1
C12 C 0.7592(12) -0.0572(9) 0.5663(8) 0.0522(10) Uani 0.746(13) 1 d D U P A 2
H12 H 0.750722 -0.103725 0.648856 0.063 Uiso 0.746(13) 1 calc R U P A 2
C13 C 0.8815(10) -0.1151(9) 0.4706(11) 0.0524(10) Uani 0.746(13) 1 d D U P A 2
H13 H 0.953858 -0.201165 0.488435 0.063 Uiso 0.746(13) 1 calc R U P A 2
C14 C 0.8963(11) -0.0490(12) 0.3535(9) 0.0515(10) Uani 0.746(13) 1 d D U P A 2
H14 H 0.979823 -0.088907 0.289485 0.062 Uiso 0.746(13) 1 calc R U P A 2
C15 C 0.7906(11) 0.0776(11) 0.3248(7) 0.0520(10) Uani 0.746(13) 1 d D U P A 2
H15 H 0.801999 0.123837 0.242155 0.062 Uiso 0.746(13) 1 calc R U P A 2
C16 C 0.6682(12) 0.1346(9) 0.4199(8) 0.0525(10) Uani 0.746(13) 1 d D U P A 2
H16 H 0.595230 0.220414 0.401857 0.063 Uiso 0.746(13) 1 calc R U P A 2
O5A O 0.3755(4) 0.5064(3) 0.4514(3) 0.0405(8) Uani 1 1 d . . . . .
H5A H 0.500000 0.500000 0.500000 0.09(3) Uiso 1 2 d S . P . .
C6A C 0.2333(5) 0.4872(4) 0.5279(4) 0.0317(9) Uani 1 1 d . . . . .
O7A O 0.2207(4) 0.4507(3) 0.6393(3) 0.0437(9) Uani 1 1 d . . . . .
C8A C 0.0767(6) 0.5128(4) 0.4684(4) 0.0327(9) Uani 1 1 d . . . . .
H8AA H 0.086736 0.548501 0.382794 0.039 Uiso 1 1 calc R U . . .
O1A O 0.3757(4) -0.0502(3) 1.0201(3) 0.0413(8) Uani 1 1 d . . . . .
H1A H 0.500000 0.000000 1.000000 0.07(3) Uiso 1 2 d S . P . .
C2A C 0.2344(5) 0.0266(4) 0.9825(3) 0.0295(9) Uani 1 1 d . . . . .
O3A O 0.2223(4) 0.1380(3) 0.9242(3) 0.0372(8) Uani 1 1 d . . . . .
C4A C 0.0776(5) -0.0319(4) 1.0156(3) 0.0295(9) Uani 1 1 d . . . . .
H4A H 0.090625 -0.118337 1.060983 0.035 Uiso 1 1 calc R U . . .

loop_
_atom_site_aniso_label
_atom_site_aniso_U_11
_atom_site_aniso_U_22
_atom_site_aniso_U_33
_atom_site_aniso_U_23
_atom_site_aniso_U_13
_atom_site_aniso_U_12
C1 0.038(2) 0.047(3) 0.043(2) -0.0107(19) -0.0108(18) -0.021(2)
C2 0.033(2) 0.051(3) 0.059(3) -0.022(2) -0.017(2) -0.016(2)
C3 0.030(2) 0.067(3) 0.056(3) -0.029(2) -0.0055(19) -0.026(2)
C4 0.048(3) 0.063(3) 0.041(2) -0.018(2) -0.001(2) -0.032(3)
C5 0.040(2) 0.050(3) 0.041(2) -0.0104(19) -0.0093(18) -0.024(2)
C6 0.0253(19) 0.043(2) 0.040(2) -0.0112(17) -0.0125(16) -0.0187(17)
C7 0.026(2) 0.044(2) 0.039(2) -0.0078(18) -0.0094(16) -0.0186(18)
N8 0.0239(16) 0.0405(19) 0.0335(17) -0.0074(15) -0.0065(13) -0.0156(15)
C9 0.025(2) 0.045(2) 0.040(2) -0.0115(18) -0.0029(16) -0.0158(17)
C10 0.0417(16) 0.0644(18) 0.0599(17) -0.0283(15) -0.0026(14) -0.0225(14)
C11 0.0413(16) 0.0636(18) 0.0594(16) -0.0286(15) -0.0036(14) -0.0239(14)
C12' 0.0427(18) 0.064(2) 0.0599(19) -0.0284(17) -0.0027(16) -0.0222(16)
C13' 0.0428(18) 0.065(2) 0.0597(19) -0.0280(17) -0.0026(16) -0.0220(17)
C14' 0.0424(18) 0.064(2) 0.0597(19) -0.0283(18) -0.0029(17) -0.0224(17)
C15' 0.0427(18) 0.064(2) 0.0597(18) -0.0285(18) -0.0033(16) -0.0221(17)
C16' 0.0428(19) 0.065(2) 0.0598(18) -0.0281(17) -0.0027(16) -0.0218(17)
C12 0.0428(18) 0.0645(19) 0.0599(18) -0.0278(17) -0.0026(15) -0.0221(15)
C13 0.0431(17) 0.065(2) 0.0601(18) -0.0278(17) -0.0029(15) -0.0220(15)
C14 0.0424(17) 0.064(2) 0.0594(18) -0.0287(16) -0.0034(15) -0.0217(15)
C15 0.0430(17) 0.064(2) 0.0595(17) -0.0279(17) -0.0032(15) -0.0222(15)
C16 0.0431(18) 0.065(2) 0.0597(17) -0.0278(16) -0.0025(15) -0.0212(15)
O5A 0.0256(15) 0.064(2) 0.0390(15) -0.0016(14) -0.0107(12) -0.0245(14)
C6A 0.025(2) 0.042(2) 0.036(2) -0.0047(17) -0.0096(16) -0.0188(17)
O7A 0.0271(16) 0.072(2) 0.0367(16) -0.0015(14) -0.0109(12) -0.0216(15)
C8A 0.0275(19) 0.042(2) 0.0341(19) -0.0042(17) -0.0099(15) -0.0153(16)
O1A 0.0232(15) 0.0475(18) 0.0594(18) 0.0032(14) -0.0171(13) -0.0207(13)
C2A 0.0204(19) 0.040(2) 0.0329(19) -0.0055(17) -0.0059(15) -0.0146(16)
O3A 0.0220(14) 0.0422(17) 0.0519(17) -0.0014(14) -0.0100(12) -0.0180(12)
C4A 0.0233(18) 0.039(2) 0.0345(19) -0.0086(16) -0.0069(15) -0.0171(16)

loop_
_atom_type_symbol
_atom_type_description
_atom_type_scat_dispersion_real
_atom_type_scat_dispersion_imag
_atom_type_scat_source
C C 0.0181 0.0091 'International Tables Vol C Tables 4.2.6.8 and 6.1.1.4'
H H 0.0000 0.0000 'International Tables Vol C Tables 4.2.6.8 and 6.1.1.4'
N N 0.0311 0.0180 'International Tables Vol C Tables 4.2.6.8 and 6.1.1.4'
O O 0.0492 0.0322 'International Tables Vol C Tables 4.2.6.8 and 6.1.1.4'

loop_
_geom_angle_atom_site_label_1
_geom_angle_atom_site_label_2
_geom_angle_atom_site_label_3
_geom_angle
_geom_angle_site_symmetry_1
_geom_angle_site_symmetry_3
_geom_angle_publ_flag
C2 C1 H1 119.9 . . ?
C6 C1 H1 119.9 . . ?
C6 C1 C2 120.3(4) . . ?
C1 C2 H2 119.9 . . ?
C3 C2 C1 120.1(5) . . ?
C3 C2 H2 119.9 . . ?
C2 C3 H3 119.8 . . ?
C2 C3 C4 120.4(4) . . ?
C4 C3 H3 119.8 . . ?
C3 C4 H4 120.1 . . ?
C3 C4 C5 119.7(4) . . ?
C5 C4 H4 120.1 . . ?
C4 C5 H5 119.9 . . ?
C6 C5 C4 120.2(5) . . ?
C6 C5 H5 119.9 . . ?
C1 C6 C5 119.2(4) . . ?
C1 C6 C7 120.7(4) . . ?
C5 C6 C7 120.1(4) . . ?
C6 C7 H7A 109.6 . . ?
C6 C7 H7B 109.6 . . ?
H7A C7 H7B 108.1 . . ?
N8 C7 C6 110.1(3) . . ?
N8 C7 H7A 109.6 . . ?
N8 C7 H7B 109.6 . . ?
C7 N8 H8A 109(3) . . ?
C7 N8 H8B 113(4) . . ?
H8A N8 H8B 116(5) . . ?
C9 N8 C7 113.7(3) . . ?
C9 N8 H8A 102(3) . . ?
C9 N8 H8B 103(4) . . ?
N8 C9 H9A 109.7 . . ?
N8 C9 H9B 109.7 . . ?
N8 C9 C10 109.8(3) . . ?
H9A C9 H9B 108.2 . . ?
C10 C9 H9A 109.7 . . ?
C10 C9 H9B 109.7 . . ?
C9 C10 H10A 109.3 . . ?
C9 C10 H10B 109.3 . . ?
H10A C10 H10B 108.0 . . ?
C11 C10 C9 111.5(4) . . ?
C11 C10 H10A 109.3 . . ?
C11 C10 H10B 109.3 . . ?
C12' C11 C10 111.2(10) . . ?
C16' C11 C10 131.2(12) . . ?
C16' C11 C12' 117.6(13) . . ?
C12 C11 C10 124.1(6) . . ?
C12 C11 C16 119.2(6) . . ?
C16 C11 C10 116.7(6) . . ?
C11 C12' H12' 119.8 . . ?
C11 C12' C13' 120.3(19) . . ?
C13' C12' H12' 119.8 . . ?
C12' C13' H13' 120.1 . . ?
C14' C13' C12' 120(2) . . ?
C14' C13' H13' 120.1 . . ?
C13' C14' H14' 118.9 . . ?
C13' C14' C15' 122(2) . . ?
C15' C14' H14' 118.9 . . ?
C14' C15' H15' 120.8 . . ?
C14' C15' C16' 118(2) . . ?
C16' C15' H15' 120.8 . . ?
C11 C16' C15' 122(2) . . ?
C11 C16' H16' 119.2 . . ?
C15' C16' H16' 119.2 . . ?
C11 C12 H12 119.8 . . ?
C11 C12 C13 120.4(8) . . ?
C13 C12 H12 119.8 . . ?
C12 C13 H13 119.9 . . ?
C14 C13 C12 120.2(8) . . ?
C14 C13 H13 119.9 . . ?
C13 C14 H14 119.5 . . ?
C13 C14 C15 121.0(7) . . ?
C15 C14 H14 119.5 . . ?
C14 C15 H15 120.6 . . ?
C16 C15 C14 118.8(7) . . ?
C16 C15 H15 120.6 . . ?
C11 C16 H16 119.8 . . ?
C15 C16 C11 120.4(7) . . ?
C15 C16 H16 119.8 . . ?
C6A O5A H5A 114.6(3) . . ?
O5A C6A C8A 113.8(3) . . ?
O7A C6A O5A 125.6(4) . . ?
O7A C6A C8A 120.6(3) . . ?
C6A C8A H8AA 119.0 . . ?
C8A C8A C6A 122.0(5) 2_566 . ?
C8A C8A H8AA 119.0 2_566 . ?
C2A O1A H1A 114.2(3) . . ?
O1A C2A C4A 114.1(3) . . ?
O3A C2A O1A 125.4(3) . . ?
O3A C2A C4A 120.5(4) . . ?
C2A C4A H4A 118.7 . . ?
C4A C4A C2A 122.6(4) 2_557 . ?
C4A C4A H4A 118.7 2_557 . ?

loop_
_geom_bond_atom_site_label_1
_geom_bond_atom_site_label_2
_geom_bond_distance
_geom_bond_site_symmetry_2
_geom_bond_publ_flag
C1 H1 0.9500 . ?
C1 C2 1.396(7) . ?
C1 C6 1.382(6) . ?
C2 H2 0.9500 . ?
C2 C3 1.367(7) . ?
C3 H3 0.9500 . ?
C3 C4 1.374(7) . ?
C4 H4 0.9500 . ?
C4 C5 1.401(7) . ?
C5 H5 0.9500 . ?
C5 C6 1.383(6) . ?
C6 C7 1.509(6) . ?
C7 H7A 0.9900 . ?
C7 H7B 0.9900 . ?
C7 N8 1.504(5) . ?
N8 H8A 0.91(3) . ?
N8 H8B 0.94(4) . ?
N8 C9 1.497(5) . ?
C9 H9A 0.9900 . ?
C9 H9B 0.9900 . ?
C9 C10 1.518(6) . ?
C10 H10A 0.9900 . ?
C10 H10B 0.9900 . ?
C10 C11 1.512(7) . ?
C11 C12' 1.40(2) . ?
C11 C16' 1.39(2) . ?
C11 C12 1.371(10) . ?
C11 C16 1.398(11) . ?
C12' H12' 0.9500 . ?
C12' C13' 1.42(2) . ?
C13' H13' 0.9500 . ?
C13' C14' 1.35(3) . ?
C14' H14' 0.9500 . ?
C14' C15' 1.36(3) . ?
C15' H15' 0.9500 . ?
C15' C16' 1.42(3) . ?
C16' H16' 0.9500 . ?
C12 H12 0.9500 . ?
C12 C13 1.404(11) . ?
C13 H13 0.9500 . ?
C13 C14 1.348(12) . ?
C14 H14 0.9500 . ?
C14 C15 1.398(11) . ?
C15 H15 0.9500 . ?
C15 C16 1.395(10) . ?
C16 H16 0.9500 . ?
O5A H5A 1.230(3) . ?
O5A C6A 1.287(5) . ?
C6A O7A 1.220(5) . ?
C6A C8A 1.490(6) . ?
C8A C8A 1.330(8) 2_566 ?
C8A H8AA 0.9500 . ?
O1A H1A 1.221(2) . ?
O1A C2A 1.290(5) . ?
C2A O3A 1.227(5) . ?
C2A C4A 1.499(5) . ?
C4A C4A 1.317(8) 2_557 ?
C4A H4A 0.9500 . ?

loop_
_geom_hbond_atom_site_label_D
_geom_hbond_atom_site_label_H
_geom_hbond_atom_site_label_A
_geom_hbond_distance_DH
_geom_hbond_distance_HA
_geom_hbond_distance_DA
_geom_hbond_angle_DHA
_geom_hbond_site_symmetry_A
_geom_hbond_publ_flag
N8 H8A O3A 0.91(3) 1.93(4) 2.778(4) 155(4) . yes
N8 H8B O7A 0.94(4) 1.83(4) 2.762(5) 174(6) . yes
O5A H5A O5A 1.230(3) 1.230(3) 2.459(5) 180.000(0) 2_666 yes
O1A H1A O1A 1.221(2) 1.221(2) 2.442(5) 180.0(2) 2_657 yes

loop_
_geom_torsion_atom_site_label_1
_geom_torsion_atom_site_label_2
_geom_torsion_atom_site_label_3
_geom_torsion_atom_site_label_4
_geom_torsion
_geom_torsion_site_symmetry_1
_geom_torsion_site_symmetry_2
_geom_torsion_site_symmetry_3
_geom_torsion_site_symmetry_4
_geom_torsion_publ_flag
C1 C2 C3 C4 -0.2(6) . . . . ?
C1 C6 C7 N8 -87.6(4) . . . . ?
C2 C1 C6 C5 0.5(6) . . . . ?
C2 C1 C6 C7 178.9(4) . . . . ?
C2 C3 C4 C5 0.2(6) . . . . ?
C3 C4 C5 C6 0.1(6) . . . . ?
C4 C5 C6 C1 -0.5(6) . . . . ?
C4 C5 C6 C7 -179.0(4) . . . . ?
C5 C6 C7 N8 90.9(4) . . . . ?
C6 C1 C2 C3 -0.1(6) . . . . ?
C6 C7 N8 C9 -176.9(3) . . . . ?
C7 N8 C9 C10 179.9(4) . . . . ?
N8 C9 C10 C11 172.9(4) . . . . ?
C9 C10 C11 C12' 87.0(15) . . . . ?
C9 C10 C11 C16' -92.1(18) . . . . ?
C9 C10 C11 C12 85.0(8) . . . . ?
C9 C10 C11 C16 -94.6(7) . . . . ?
C10 C11 C12' C13' 177(2) . . . . ?
C10 C11 C16' C15' -175.6(16) . . . . ?
C10 C11 C12 C13 179.3(6) . . . . ?
C10 C11 C16 C15 -179.8(7) . . . . ?
C11 C12' C13' C14' 4(4) . . . . ?
C11 C12 C13 C14 1.0(12) . . . . ?
C12' C11 C16' C15' 5(3) . . . . ?
C12' C13' C14' C15' -5(3) . . . . ?
C13' C14' C15' C16' 6(3) . . . . ?
C14' C15' C16' C11 -6(4) . . . . ?
C16' C11 C12' C13' -4(3) . . . . ?
C12 C11 C16 C15 0.6(12) . . . . ?
C12 C13 C14 C15 -0.3(11) . . . . ?
C13 C14 C15 C16 -0.2(10) . . . . ?
C14 C15 C16 C11 0.1(12) . . . . ?
C16 C11 C12 C13 -1.1(12) . . . . ?
O5A C6A C8A C8A 174.0(5) . . . 2_566 ?
O7A C6A C8A C8A -5.5(8) . . . 2_566 ?
O1A C2A C4A C4A -179.6(5) . . . 2_557 ?
O3A C2A C4A C4A 0.1(7) . . . 2_557 ?

loop_
_twin_individual_id
_twin_individual_mass_fraction_refined
1 0.524(12)
2 0.476(12)
